data_1516764
loop_
_publ_author_name
'Guntreddi, Tirumaleswararao'
'Vanjari, Rajeshwer'
'Singh, Krishna Nand'

_publ_section_title
;
 Decarboxylative Thioamidation of Arylacetic and Cinnamic Acids: A New
 Approach to Thioamides.
;
_journal_issue 14
_journal_name_full 'Organic letters'
_journal_page_first 3624
_journal_paper_doi 10.1021/ol501482g
_journal_volume 16
_journal_year 2014
_chemical_formula_moiety 'C13 H17 N O S'
_chemical_formula_sum 'C13 H17 N O S'
_chemical_formula_weight 235.34
_space_group_IT_number 1
_symmetry_cell_setting triclinic
_symmetry_Int_Tables_number 1
_symmetry_space_group_name_Hall 'P 1'
_symmetry_space_group_name_H-M 'P 1'
_atom_sites_solution_hydrogens geom
_atom_sites_solution_primary direct
_atom_sites_solution_secondary difmap
_audit_creation_method SHELXL-97
_cell_angle_alpha 100.602(15)
_cell_angle_beta 91.28(2)
_cell_angle_gamma 104.16(2)
_cell_formula_units_Z 2
_cell_length_a 6.208(2)
_cell_length_b 7.7318(13)
_cell_length_c 14.000(3)
_cell_measurement_temperature 293(2)
_cell_volume 638.8(3)
_computing_cell_refinement 'CrysAlis Pro, Agilent Technologies'
_computing_data_collection 'CrysAlis Pro, Agilent Technologies'
_computing_data_reduction 'CrysAlis Pro, Agilent Technologies'
_computing_structure_refinement 'SHELXL-97 (Sheldrick, 1997)'
_computing_structure_solution 'SHELXL-97 (Sheldrick, 2008)'
_diffrn_ambient_temperature 293(2)
_diffrn_detector_area_resol_mean 16.0938
_diffrn_measured_fraction_theta_full 0.998
_diffrn_measured_fraction_theta_max 0.834
_diffrn_measurement_device_type 'XCalibur Eos, Oxford Diffraction'
_diffrn_measurement_method '\w scans'
_diffrn_radiation_monochromator graphite
_diffrn_radiation_type MoK\a
_diffrn_radiation_wavelength 0.71073
_diffrn_reflns_av_R_equivalents 0.0167
_diffrn_reflns_av_sigmaI/netI 0.0368
_diffrn_reflns_limit_h_max 8
_diffrn_reflns_limit_h_min -8
_diffrn_reflns_limit_k_max 7
_diffrn_reflns_limit_k_min -10
_diffrn_reflns_limit_l_max 18
_diffrn_reflns_limit_l_min -18
_diffrn_reflns_number 4821
_diffrn_reflns_theta_full 25.00
_diffrn_reflns_theta_max 29.19
_diffrn_reflns_theta_min 3.39
_diffrn_source 'fine-focus sealed tube'
_exptl_absorpt_coefficient_mu 0.233
_exptl_absorpt_correction_T_max 1.00000
_exptl_absorpt_correction_T_min 0.83696
_exptl_absorpt_correction_type multi-scan
_exptl_absorpt_process_details 'Agilent Technologies Lts.'
_exptl_crystal_density_diffrn 1.223
_exptl_crystal_density_method 'not measured'
_exptl_crystal_F_000 252
_exptl_crystal_size_max 0.25
_exptl_crystal_size_mid 0.16
_exptl_crystal_size_min 0.14
_refine_diff_density_max 0.158
_refine_diff_density_min -0.223
_refine_diff_density_rms 0.049
_refine_ls_abs_structure_details 'Flack H D (1983), Acta Cryst. A39, 876-881'
_refine_ls_abs_structure_Flack 0.30(17)
_refine_ls_extinction_method none
_refine_ls_goodness_of_fit_ref 1.038
_refine_ls_hydrogen_treatment mixed
_refine_ls_matrix_type full
_refine_ls_number_parameters 289
_refine_ls_number_reflns 3682
_refine_ls_number_restraints 3
_refine_ls_restrained_S_all 1.037
_refine_ls_R_factor_all 0.0634
_refine_ls_R_factor_gt 0.0420
_refine_ls_shift/su_max 1.163
_refine_ls_shift/su_mean 0.406
_refine_ls_structure_factor_coef Fsqd
_refine_ls_weighting_details 'calc w=1/[\s^2^(Fo^2^)+(0.0502P)^2^+0.0240P] where P=(Fo^2^+2Fc^2^)/3'
_refine_ls_weighting_scheme calc
_refine_ls_wR_factor_gt 0.0968
_refine_ls_wR_factor_ref 0.1140
_reflns_number_gt 2626
_reflns_number_total 3682
_reflns_threshold_expression >2sigma(I)
_cod_data_source_file ol501482g_si_003.cif
_cod_data_source_block Compound4ca
_cod_depositor_comments 'Adding full bibliography for 1516764--1516765.cif.'
_cod_database_code 1516764

loop_
_symmetry_equiv_pos_as_xyz
'x, y, z'

loop_
_atom_site_label
_atom_site_type_symbol
_atom_site_fract_x
_atom_site_fract_y
_atom_site_fract_z
_atom_site_U_iso_or_equiv
_atom_site_adp_type
_atom_site_occupancy
_atom_site_symmetry_multiplicity
_atom_site_calc_flag
_atom_site_refinement_flags
S01 S -0.3096(2) 0.0701(2) 0.69932(12) 0.0587(5) Uani 1 1 d .
S1 S 0.4121(2) 0.3153(2) 1.42376(12) 0.0591(5) Uani 1 1 d .
C05 C 0.1512(13) 0.1931(10) 1.4043(5) 0.0437(18) Uani 1 1 d .
N01 N 0.0355(10) 0.3389(8) 0.6805(5) 0.0431(15) Uani 1 1 d .
O1 O -0.0208(12) -0.3303(9) 1.4398(5) 0.078(2) Uani 1 1 d .
O01 O 0.1204(12) 0.7153(8) 0.6867(5) 0.0691(18) Uani 1 1 d .
N1 N 0.0640(10) 0.0454(8) 1.4425(5) 0.0428(15) Uani 1 1 d .
C03 C -0.1618(13) -0.0687(11) 1.4225(6) 0.051(2) Uani 1 1 d .
H03A H -0.2439 -0.0231 1.3773 0.061 Uiso 1 1 calc R
H03B H -0.2379 -0.0682 1.4823 0.061 Uiso 1 1 calc R
C06 C -0.0183(14) 0.2439(11) 1.3367(6) 0.0501(19) Uani 1 1 d .
H06A H -0.1561 0.2374 1.3688 0.060 Uiso 1 1 calc R
H06B H 0.0406 0.3692 1.3303 0.060 Uiso 1 1 calc R
C4 C -0.1025(14) 0.4099(10) 0.6207(6) 0.051(2) Uani 1 1 d .
H4A H -0.2538 0.3340 0.6128 0.062 Uiso 1 1 calc R
H4B H -0.0457 0.4096 0.5567 0.062 Uiso 1 1 calc R
C04 C 0.2014(13) -0.0287(12) 1.5048(6) 0.051(2) Uani 1 1 d .
H04A H 0.3526 0.0474 1.5146 0.061 Uiso 1 1 calc R
H04B H 0.1405 -0.0301 1.5680 0.061 Uiso 1 1 calc R
C07 C -0.0707(14) 0.1308(10) 1.2384(6) 0.0445(18) Uani 1 1 d .
C6 C 0.1093(14) 0.1339(11) 0.7807(5) 0.0459(17) Uani 1 1 d .
H6A H 0.2437 0.1297 0.7473 0.055 Uiso 1 1 calc R
H6B H 0.0381 0.0111 0.7881 0.055 Uiso 1 1 calc R
C7 C 0.1761(13) 0.2557(11) 0.8839(5) 0.0431(17) Uani 1 1 d .
C3 C -0.1001(17) 0.6040(11) 0.6701(8) 0.063(2) Uani 1 1 d .
H3A H -0.1867 0.6544 0.6291 0.076 Uiso 1 1 calc R
H3B H -0.1684 0.6022 0.7316 0.076 Uiso 1 1 calc R
C016 C -0.1889(18) -0.0785(12) 1.0476(6) 0.065(2) Uani 1 1 d .
C2 C 0.2651(12) 0.4602(11) 0.6996(6) 0.054(2) Uani 1 1 d .
H2A H 0.3512 0.4135 0.7427 0.064 Uiso 1 1 calc R
H2B H 0.3370 0.4608 0.6388 0.064 Uiso 1 1 calc R
C018 C 0.0139(18) -0.0595(16) 1.0983(6) 0.068(3) Uani 1 1 d .
H018 H 0.1176 -0.1144 1.0669 0.082 Uiso 1 1 calc R
C01 C -0.1493(14) -0.2604(13) 1.3788(7) 0.063(2) Uani 1 1 d .
H01A H -0.2988 -0.3394 1.3673 0.076 Uiso 1 1 calc R
H01B H -0.0843 -0.2604 1.3164 0.076 Uiso 1 1 calc R
C10 C 0.2934(16) 0.4605(13) 1.0731(6) 0.065(2) Uani 1 1 d .
C1 C 0.2613(17) 0.6491(12) 0.7447(7) 0.069(3) Uani 1 1 d .
H1A H 0.2079 0.6513 0.8094 0.083 Uiso 1 1 calc R
H1B H 0.4112 0.7274 0.7510 0.083 Uiso 1 1 calc R
C8 C 0.3742(15) 0.2663(13) 0.9344(7) 0.063(2) Uani 1 1 d .
H8 H 0.4695 0.1990 0.9058 0.076 Uiso 1 1 calc R
C02 C 0.2009(15) -0.2133(12) 1.4569(7) 0.063(2) Uani 1 1 d .
H02A H 0.2684 -0.2096 1.3953 0.075 Uiso 1 1 calc R
H02B H 0.2901 -0.2627 1.4973 0.075 Uiso 1 1 calc R
C024 C -0.2769(16) 0.1136(15) 1.1921(7) 0.079(3) Uani 1 1 d .
H024 H -0.3805 0.1672 1.2245 0.095 Uiso 1 1 calc R
C025 C 0.0674(13) 0.0333(14) 1.1893(7) 0.059(2) Uani 1 1 d .
H025 H 0.2007 0.0326 1.2207 0.071 Uiso 1 1 calc R
C13 C 0.0324(16) 0.3394(14) 0.9300(7) 0.065(2) Uani 1 1 d .
H13 H -0.1071 0.3272 0.9000 0.078 Uiso 1 1 calc R
C12 C 0.0941(17) 0.4488(15) 1.0266(7) 0.073(3) Uani 1 1 d .
H12 H -0.0033 0.5118 1.0573 0.088 Uiso 1 1 calc R
C9 C 0.4339(16) 0.3712(17) 1.0240(7) 0.079(3) Uani 1 1 d .
H9 H 0.5744 0.3827 1.0529 0.095 Uiso 1 1 calc R
C11 C 0.3518(17) 0.5684(16) 1.1756(7) 0.087(3) Uani 1 1 d .
H11A H 0.2308 0.6191 1.1974 0.131 Uiso 1 1 calc R
H11B H 0.4836 0.6647 1.1767 0.131 Uiso 1 1 calc R
H11C H 0.3781 0.4899 1.2179 0.131 Uiso 1 1 calc R
C030 C -0.329(2) 0.0142(18) 1.0954(7) 0.086(3) Uani 1 1 d .
H030 H -0.4632 0.0117 1.0634 0.103 Uiso 1 1 calc R
C031 C -0.255(2) -0.1928(18) 0.9456(7) 0.114(4) Uani 1 1 d .
H03C H -0.4027 -0.1900 0.9257 0.170 Uiso 1 1 calc R
H03D H -0.2507 -0.3160 0.9459 0.170 Uiso 1 1 calc R
H03E H -0.1525 -0.1443 0.9010 0.170 Uiso 1 1 calc R
C5 C -0.0406(12) 0.1941(10) 0.7192(5) 0.0385(16) Uani 1 1 d .

loop_
_atom_site_aniso_label
_atom_site_aniso_U_11
_atom_site_aniso_U_22
_atom_site_aniso_U_33
_atom_site_aniso_U_23
_atom_site_aniso_U_13
_atom_site_aniso_U_12
S01 0.0457(10) 0.0542(12) 0.0679(14) 0.0090(11) 0.0003(10) -0.0006(10)
S1 0.0480(11) 0.0584(13) 0.0627(13) 0.0096(11) 0.0000(11) 0.0003(10)
C05 0.046(4) 0.039(4) 0.046(4) -0.004(3) 0.008(3) 0.020(4)
N01 0.040(3) 0.042(4) 0.041(3) 0.001(3) -0.004(3) 0.006(3)
O1 0.091(5) 0.049(4) 0.088(4) 0.018(3) -0.007(4) 0.007(4)
O01 0.080(4) 0.038(3) 0.080(4) 0.002(3) 0.001(4) 0.005(3)
N1 0.039(3) 0.042(4) 0.047(3) 0.011(3) 0.000(3) 0.008(3)
C03 0.054(4) 0.051(5) 0.049(4) 0.012(4) 0.010(4) 0.012(4)
C06 0.050(4) 0.046(4) 0.061(4) 0.014(4) 0.000(3) 0.023(4)
C4 0.061(5) 0.038(4) 0.049(4) 0.004(3) -0.002(4) 0.006(4)
C04 0.051(4) 0.061(5) 0.042(4) 0.011(4) -0.008(4) 0.015(4)
C07 0.049(4) 0.040(4) 0.047(4) 0.012(4) -0.002(4) 0.013(4)
C6 0.048(4) 0.043(4) 0.044(4) -0.001(3) 0.004(3) 0.013(3)
C7 0.042(4) 0.046(4) 0.044(4) 0.016(3) 0.010(3) 0.010(4)
C3 0.085(6) 0.042(4) 0.065(5) 0.004(4) 0.007(5) 0.026(5)
C016 0.092(7) 0.058(5) 0.047(5) 0.017(4) 0.010(4) 0.017(5)
C2 0.032(4) 0.066(5) 0.055(4) 0.016(4) -0.002(4) -0.005(3)
C018 0.072(6) 0.086(7) 0.046(5) 0.007(5) 0.006(5) 0.023(6)
C01 0.049(4) 0.065(6) 0.060(6) 0.003(5) -0.005(4) -0.009(4)
C10 0.070(5) 0.070(6) 0.038(4) 0.013(4) -0.011(4) -0.010(5)
C1 0.087(6) 0.045(5) 0.059(5) 0.004(4) -0.007(5) -0.009(5)
C8 0.060(5) 0.076(6) 0.061(5) 0.021(5) -0.007(4) 0.026(5)
C02 0.054(5) 0.066(6) 0.068(5) 0.015(5) -0.004(4) 0.016(4)
C024 0.058(6) 0.120(8) 0.063(5) 0.001(5) 0.003(4) 0.043(6)
C025 0.040(4) 0.076(6) 0.057(4) -0.009(4) 0.000(4) 0.024(4)
C13 0.067(5) 0.073(6) 0.051(4) -0.002(4) -0.007(4) 0.021(5)
C12 0.068(6) 0.072(6) 0.071(6) -0.012(5) 0.007(5) 0.020(5)
C9 0.054(5) 0.106(8) 0.075(6) 0.006(6) -0.017(5) 0.026(6)
C11 0.091(6) 0.095(7) 0.061(5) 0.008(5) 0.000(5) 0.001(5)
C030 0.088(7) 0.117(9) 0.055(5) 0.023(6) -0.022(5) 0.029(7)
C031 0.174(11) 0.113(9) 0.037(5) 0.005(6) -0.021(6) 0.017(8)
C5 0.042(4) 0.037(4) 0.030(3) -0.002(3) 0.002(3) 0.004(3)

loop_
_atom_type_symbol
_atom_type_description
_atom_type_scat_dispersion_real
_atom_type_scat_dispersion_imag
_atom_type_scat_source
C C 0.0033 0.0016 'International Tables Vol C Tables 4.2.6.8 and 6.1.1.4'
H H 0.0000 0.0000 'International Tables Vol C Tables 4.2.6.8 and 6.1.1.4'
N N 0.0061 0.0033 'International Tables Vol C Tables 4.2.6.8 and 6.1.1.4'
O O 0.0106 0.0060 'International Tables Vol C Tables 4.2.6.8 and 6.1.1.4'
S S 0.1246 0.1234 'International Tables Vol C Tables 4.2.6.8 and 6.1.1.4'

loop_
_geom_angle_atom_site_label_1
_geom_angle_atom_site_label_2
_geom_angle_atom_site_label_3
_geom_angle
N1 C05 C06 114.2(7)
N1 C05 S1 125.2(6)
C06 C05 S1 120.6(6)
C5 N01 C4 123.6(7)
C5 N01 C2 125.1(6)
C4 N01 C2 111.0(6)
C01 O1 C02 109.2(7)
C3 O01 C1 113.3(7)
C05 N1 C03 126.0(7)
C05 N1 C04 122.0(7)
C03 N1 C04 111.8(6)
N1 C03 C01 108.1(7)
N1 C03 H03A 110.0
C01 C03 H03A 110.5
N1 C03 H03B 109.9
C01 C03 H03B 110.0
H03A C03 H03B 108.4
C07 C06 C05 116.2(6)
C07 C06 H06A 108.8
C05 C06 H06A 108.8
C07 C06 H06B 107.8
C05 C06 H06B 107.6
H06A C06 H06B 107.4
N01 C4 C3 109.0(7)
N01 C4 H4A 109.9
C3 C4 H4A 110.0
N01 C4 H4B 109.7
C3 C4 H4B 109.9
H4A C4 H4B 108.3
C02 C04 N1 108.8(7)
C02 C04 H04A 109.8
N1 C04 H04A 109.9
C02 C04 H04B 110.0
N1 C04 H04B 110.1
H04A C04 H04B 108.3
C024 C07 C025 117.0(8)
C024 C07 C06 118.0(7)
C025 C07 C06 125.0(7)
C5 C6 C7 114.9(6)
C5 C6 H6A 108.1
C7 C6 H6A 108.1
C5 C6 H6B 109.1
C7 C6 H6B 108.9
H6A C6 H6B 107.5
C13 C7 C8 117.8(8)
C13 C7 C6 120.3(7)
C8 C7 C6 121.6(7)
O01 C3 C4 110.9(7)
O01 C3 H3A 109.0
C4 C3 H3A 109.4
O01 C3 H3B 109.9
C4 C3 H3B 109.5
H3A C3 H3B 108.1
C030 C016 C018 115.5(9)
C030 C016 C031 121.0(10)
C018 C016 C031 123.5(10)
C1 C2 N01 111.2(7)
C1 C2 H2A 109.0
N01 C2 H2A 109.5
C1 C2 H2B 109.4
N01 C2 H2B 109.6
H2A C2 H2B 108.1
C025 C018 C016 123.5(9)
C025 C018 H018 118.0
C016 C018 H018 118.4
O1 C01 C03 112.4(8)
O1 C01 H01A 109.1
C03 C01 H01A 108.9
O1 C01 H01B 109.0
C03 C01 H01B 109.3
H01A C01 H01B 108.0
C12 C10 C9 117.6(9)
C12 C10 C11 120.1(10)
C9 C10 C11 122.3(8)
O01 C1 C2 110.5(7)
O01 C1 H1A 109.6
C2 C1 H1A 109.3
O01 C1 H1B 109.6
C2 C1 H1B 109.8
H1A C1 H1B 108.0
C9 C8 C7 122.1(8)
C9 C8 H8 119.1
C7 C8 H8 118.8
O1 C02 C04 111.8(8)
O1 C02 H02A 108.8
C04 C02 H02A 109.3
O1 C02 H02B 109.7
C04 C02 H02B 109.3
H02A C02 H02B 107.9
C07 C024 C030 119.8(9)
C07 C024 H024 120.2
C030 C024 H024 120.0
C018 C025 C07 121.7(7)
C018 C025 H025 119.4
C07 C025 H025 118.8
C7 C13 C12 119.9(8)
C7 C13 H13 120.3
C12 C13 H13 119.8
C10 C12 C13 120.5(9)
C10 C12 H12 119.6
C13 C12 H12 119.9
C8 C9 C10 121.6(8)
C8 C9 H9 119.1
C10 C9 H9 119.3
C10 C11 H11A 109.6
C10 C11 H11B 109.7
H11A C11 H11B 109.5
C10 C11 H11C 109.1
H11A C11 H11C 109.5
H11B C11 H11C 109.5
C016 C030 C024 122.1(9)
C016 C030 H030 118.8
C024 C030 H030 119.1
C016 C031 H03C 109.6
C016 C031 H03D 109.1
H03C C031 H03D 109.5
C016 C031 H03E 109.8
H03C C031 H03E 109.5
H03D C031 H03E 109.5
N01 C5 C6 120.1(7)
N01 C5 S01 122.3(6)
C6 C5 S01 117.6(6)

loop_
_geom_bond_atom_site_label_1
_geom_bond_atom_site_label_2
_geom_bond_distance
S01 C5 1.698(8)
S1 C05 1.652(9)
C05 N1 1.348(10)
C05 C06 1.566(10)
N01 C5 1.321(9)
N01 C4 1.450(10)
N01 C2 1.489(9)
O1 C01 1.417(11)
O1 C02 1.438(12)
O01 C3 1.415(12)
O01 C1 1.424(11)
N1 C03 1.452(10)
N1 C04 1.486(9)
C03 C01 1.517(13)
C03 H03A 0.9700
C03 H03B 0.9700
C06 C07 1.470(11)
C06 H06A 0.9700
C06 H06B 0.9700
C4 C3 1.528(12)
C4 H4A 0.9700
C4 H4B 0.9700
C04 C02 1.460(12)
C04 H04A 0.9700
C04 H04B 0.9700
C07 C024 1.387(12)
C07 C025 1.389(12)
C6 C5 1.465(10)
C6 C7 1.558(11)
C6 H6A 0.9700
C6 H6B 0.9700
C7 C13 1.336(12)
C7 C8 1.382(11)
C3 H3A 0.9700
C3 H3B 0.9700
C016 C030 1.370(15)
C016 C018 1.393(12)
C016 C031 1.522(14)
C2 C1 1.487(13)
C2 H2A 0.9700
C2 H2B 0.9700
C018 C025 1.333(13)
C018 H018 0.9300
C01 H01A 0.9700
C01 H01B 0.9700
C10 C12 1.360(12)
C10 C9 1.363(14)
C10 C11 1.508(14)
C1 H1A 0.9700
C1 H1B 0.9700
C8 C9 1.351(14)
C8 H8 0.9300
C02 H02A 0.9700
C02 H02B 0.9700
C024 C030 1.416(14)
C024 H024 0.9300
C025 H025 0.9300
C13 C12 1.446(14)
C13 H13 0.9300
C12 H12 0.9300
C9 H9 0.9300
C11 H11A 0.9600
C11 H11B 0.9600
C11 H11C 0.9600
C030 H030 0.9300
C031 H03C 0.9600
C031 H03D 0.9600
C031 H03E 0.9600

loop_
_geom_torsion_atom_site_label_1
_geom_torsion_atom_site_label_2
_geom_torsion_atom_site_label_3
_geom_torsion_atom_site_label_4
_geom_torsion
C06 C05 N1 C03 2.9(10)
S1 C05 N1 C03 -176.8(6)
C06 C05 N1 C04 177.2(6)
S1 C05 N1 C04 -2.5(10)
C05 N1 C03 C01 119.9(8)
C04 N1 C03 C01 -54.9(9)
N1 C05 C06 C07 -76.6(9)
S1 C05 C06 C07 103.1(8)
C5 N01 C4 C3 119.0(8)
C2 N01 C4 C3 -55.5(9)
C05 N1 C04 C02 -117.9(8)
C03 N1 C04 C02 57.2(9)
C05 C06 C07 C024 152.6(8)
C05 C06 C07 C025 -24.7(12)
C5 C6 C7 C13 33.2(11)
C5 C6 C7 C8 -153.4(8)
C1 O01 C3 C4 -57.8(10)
N01 C4 C3 O01 56.6(10)
C5 N01 C2 C1 -118.7(8)
C4 N01 C2 C1 55.7(9)
C030 C016 C018 C025 3.7(16)
C031 C016 C018 C025 -176.6(11)
C02 O1 C01 C03 -58.8(10)
N1 C03 C01 O1 56.7(10)
C3 O01 C1 C2 56.5(10)
N01 C2 C1 O01 -54.1(10)
C13 C7 C8 C9 -6.3(14)
C6 C7 C8 C9 -179.9(9)
C01 O1 C02 C04 60.4(10)
N1 C04 C02 O1 -58.8(10)
C025 C07 C024 C030 -5.9(14)
C06 C07 C024 C030 176.5(10)
C016 C018 C025 C07 -5.1(16)
C024 C07 C025 C018 6.0(15)
C06 C07 C025 C018 -176.6(10)
C8 C7 C13 C12 5.0(14)
C6 C7 C13 C12 178.6(9)
C9 C10 C12 C13 2.3(16)
C11 C10 C12 C13 -177.3(10)
C7 C13 C12 C10 -3.2(16)
C7 C8 C9 C10 5.7(17)
C12 C10 C9 C8 -3.6(17)
C11 C10 C9 C8 176.0(10)
C018 C016 C030 C024 -3.7(17)
C031 C016 C030 C024 176.7(10)
C07 C024 C030 C016 5.1(17)
C4 N01 C5 C6 -178.6(6)
C2 N01 C5 C6 -4.8(10)
C4 N01 C5 S01 2.3(9)
C2 N01 C5 S01 176.1(6)
C7 C6 C5 N01 73.3(9)
C7 C6 C5 S01 -107.5(7)
